data_7224380
loop_
_publ_author_name
'Mandal, Dipa'
'Chakraborty, Debashis'
'Ramkumar, Venkatachalam'
'Chand, Dillip Kumar'

_publ_section_title
;
 Group 4 alkoxide complexes containing [NNO]-type scaffold: synthesis,
 structural characterization and polymerization studies
;
_journal_issue 26
_journal_name_full 'RSC Adv.'
_journal_page_first 21706
_journal_paper_doi 10.1039/C5RA26721H
_journal_volume 6
_journal_year 2016
_chemical_formula_moiety ' 	C44 H60 N8 O6 Ti2 '
_chemical_formula_sum 'C44 H60 N8 O6 Ti2'
_chemical_formula_weight 892.74
_chemical_name_systematic
;

 ?

;
_space_group_IT_number 15
_symmetry_cell_setting monoclinic
_symmetry_space_group_name_Hall '-C 2yc'
_symmetry_space_group_name_H-M 'C 1 2/c 1'
_atom_sites_solution_hydrogens geom
_atom_sites_solution_primary direct
_atom_sites_solution_secondary difmap
_audit_creation_method SHELXL-97
_audit_update_record
;
2015-11-20 deposited with the CCDC.
2016-02-15 downloaded from the CCDC.
;
_cell_angle_alpha 90.00
_cell_angle_beta 94.8010(10)
_cell_angle_gamma 90.00
_cell_formula_units_Z 4
_cell_length_a 11.1634(4)
_cell_length_b 24.5170(9)
_cell_length_c 17.6569(6)
_cell_measurement_reflns_used 7041
_cell_measurement_temperature 298(2)
_cell_measurement_theta_max 28.29
_cell_measurement_theta_min 2.40
_cell_volume 4815.6(3)
_computing_cell_refinement 'Bruker SAINT'
_computing_data_collection 'Bruker APEX2'
_computing_data_reduction 'Bruker SAINT'
_computing_molecular_graphics 'Bruker SHELXTL'
_computing_publication_material 'SHELXL-97 (Sheldrick, 2008)'
_computing_structure_refinement 'SHELXL-97 (Sheldrick, 2008)'
_computing_structure_solution 'SHELXL-97 (Sheldrick, 2008)'
_diffrn_ambient_temperature 298(2)
_diffrn_measured_fraction_theta_full 0.936
_diffrn_measured_fraction_theta_max 0.899
_diffrn_measurement_device_type 'Bruker APEXII CCD area detector'
_diffrn_measurement_method 'phi and omega scans'
_diffrn_radiation_monochromator graphite
_diffrn_radiation_source 'fine-focus sealed tube'
_diffrn_radiation_type MoK\a
_diffrn_radiation_wavelength 0.71073
_diffrn_reflns_av_R_equivalents 0.0217
_diffrn_reflns_av_sigmaI/netI 0.0249
_diffrn_reflns_limit_h_max 12
_diffrn_reflns_limit_h_min -12
_diffrn_reflns_limit_k_max 32
_diffrn_reflns_limit_k_min -32
_diffrn_reflns_limit_l_max 23
_diffrn_reflns_limit_l_min -16
_diffrn_reflns_number 17890
_diffrn_reflns_theta_full 25.00
_diffrn_reflns_theta_max 28.30
_diffrn_reflns_theta_min 1.66
_exptl_absorpt_coefficient_mu 0.383
_exptl_absorpt_correction_T_max 0.9447
_exptl_absorpt_correction_T_min 0.8775
_exptl_absorpt_correction_type multi-scan
_exptl_absorpt_process_details 'SADABS (Bruker,2004)'
_exptl_crystal_colour metallic
_exptl_crystal_density_diffrn 1.231
_exptl_crystal_density_method 'not measured'
_exptl_crystal_description Rectangular
_exptl_crystal_F_000 1888
_exptl_crystal_size_max 0.35
_exptl_crystal_size_mid 0.25
_exptl_crystal_size_min 0.15
_refine_diff_density_max 0.276
_refine_diff_density_min -0.229
_refine_diff_density_rms 0.046
_refine_ls_extinction_method none
_refine_ls_goodness_of_fit_ref 1.022
_refine_ls_hydrogen_treatment mixed
_refine_ls_matrix_type full
_refine_ls_number_parameters 279
_refine_ls_number_reflns 5380
_refine_ls_number_restraints 0
_refine_ls_restrained_S_all 1.022
_refine_ls_R_factor_all 0.0538
_refine_ls_R_factor_gt 0.0384
_refine_ls_shift/su_max 0.001
_refine_ls_shift/su_mean 0.000
_refine_ls_structure_factor_coef Fsqd
_refine_ls_weighting_details 'calc w=1/[\s^2^(Fo^2^)+(0.0502P)^2^+4.7177P] where P=(Fo^2^+2Fc^2^)/3'
_refine_ls_weighting_scheme calc
_refine_ls_wR_factor_gt 0.1006
_refine_ls_wR_factor_ref 0.1113
_reflns_number_gt 4212
_reflns_number_total 5380
_reflns_threshold_expression >2sigma(I)
_cod_data_source_file c5ra26721h2.cif
_cod_data_source_block new
_cod_depositor_comments
;
The following automatic conversions were performed:

'_symmetry_cell_setting' value 'Monoclinic' changed to 'monoclinic'
according to
/usr/data/users/saulius/crontab/automatic-downloads/rss-feeds/RSC/lib/dictionaries/cif_core.dic
dictionary named 'cif_core.dic' version 2.4.2 from 2011-04-26.

Automatic conversion script
Id: cif_fix_values 4268 2015-11-12 08:31:59Z antanas 
;
_cod_original_sg_symbol_Hall '-C 2yc '
_cod_original_sg_symbol_H-M C2/c
_cod_original_formula_sum ' 	C44 H60 N8 O6 Ti2 '
_cod_database_code 7224380

loop_
_symmetry_equiv_pos_as_xyz
'x, y, z'
'-x, y, -z+1/2'
'x+1/2, y+1/2, z'
'-x+1/2, y+1/2, -z+1/2'
'-x, -y, -z'
'x, -y, z-1/2'
'-x+1/2, -y+1/2, -z'
'x+1/2, -y+1/2, z-1/2'

loop_
_atom_site_label
_atom_site_type_symbol
_atom_site_fract_x
_atom_site_fract_y
_atom_site_fract_z
_atom_site_U_iso_or_equiv
_atom_site_adp_type
_atom_site_occupancy
_atom_site_symmetry_multiplicity
_atom_site_calc_flag
_atom_site_refinement_flags
C1 C 0.6748(2) 0.24567(10) 0.26755(12) 0.0570(6) Uani 1 1 d .
C2 C 0.7044(2) 0.21863(8) 0.19828(10) 0.0429(5) Uani 1 1 d .
C3 C 0.7717(2) 0.17173(8) 0.20197(10) 0.0428(5) Uani 1 1 d .
C4 C 0.8244(2) 0.14735(9) 0.26919(11) 0.0542(6) Uani 1 1 d .
C5 C 0.82141(19) 0.09813(7) 0.12523(10) 0.0399(4) Uani 1 1 d .
H5 H 0.8522 0.0816 0.1701 0.048 Uiso 1 1 calc R
C6 C 0.82388(18) 0.06709(7) 0.05676(10) 0.0364(4) Uani 1 1 d .
C7 C 0.84806(19) 0.01097(8) 0.06528(12) 0.0430(5) Uani 1 1 d .
H7 H 0.8652 -0.0034 0.1137 0.052 Uiso 1 1 calc R
C8 C 0.84677(19) -0.02290(7) 0.00355(12) 0.0432(5) Uani 1 1 d .
C9 C 0.82429(19) 0.00044(8) -0.06813(12) 0.0449(5) Uani 1 1 d .
H9 H 0.8241 -0.0224 -0.1102 0.054 Uiso 1 1 calc R
C10 C 0.80202(19) 0.05570(8) -0.08109(11) 0.0407(4) Uani 1 1 d .
C11 C 0.80121(17) 0.08980(7) -0.01663(10) 0.0348(4) Uani 1 1 d .
C12 C 0.7825(3) 0.07807(10) -0.16257(12) 0.0597(6) Uani 1 1 d .
C13 C 0.7851(4) 0.03305(13) -0.22265(15) 0.1061(13) Uani 1 1 d .
H13A H 0.7223 0.0072 -0.2159 0.159 Uiso 1 1 calc R
H13B H 0.8615 0.0149 -0.2172 0.159 Uiso 1 1 calc R
H13C H 0.7732 0.0489 -0.2724 0.159 Uiso 1 1 calc R
C14 C 0.6647(3) 0.10864(17) -0.17485(17) 0.1120(14) Uani 1 1 d .
H14A H 0.5995 0.0846 -0.1660 0.168 Uiso 1 1 calc R
H14B H 0.6549 0.1219 -0.2261 0.168 Uiso 1 1 calc R
H14C H 0.6651 0.1388 -0.1402 0.168 Uiso 1 1 calc R
C15 C 0.8867(4) 0.11711(13) -0.17558(17) 0.0940(11) Uani 1 1 d .
H15A H 0.8720 0.1344 -0.2242 0.141 Uiso 1 1 calc R
H15B H 0.9605 0.0969 -0.1742 0.141 Uiso 1 1 calc R
H15C H 0.8927 0.1444 -0.1364 0.141 Uiso 1 1 calc R
C16 C 0.8696(2) -0.08337(8) 0.01221(15) 0.0581(6) Uani 1 1 d .
H16A H 0.9538 -0.0905 0.0101 0.087 Uiso 1 1 calc R
H16B H 0.8247 -0.1026 -0.0282 0.087 Uiso 1 1 calc R
H16C H 0.8449 -0.0954 0.0602 0.087 Uiso 1 1 calc R
C17 C 0.4677(3) 0.12124(10) 0.04627(19) 0.0729(8) Uani 1 1 d .
H17 H 0.3933 0.1409 0.0306 0.087 Uiso 1 1 calc R
C18 C 0.4706(4) 0.07240(15) 0.0001(4) 0.171(3) Uani 1 1 d .
H18A H 0.4651 0.0823 -0.0526 0.256 Uiso 1 1 calc R
H18B H 0.4041 0.0493 0.0097 0.256 Uiso 1 1 calc R
H18C H 0.5446 0.0532 0.0127 0.256 Uiso 1 1 calc R
C19 C 0.4702(5) 0.1114(2) 0.1289(3) 0.178(3) Uani 1 1 d .
H19A H 0.5368 0.0882 0.1447 0.268 Uiso 1 1 calc R
H19B H 0.3966 0.0942 0.1404 0.268 Uiso 1 1 calc R
H19C H 0.4787 0.1456 0.1555 0.268 Uiso 1 1 calc R
C20 C 0.97173(18) 0.23015(8) 0.06605(11) 0.0425(5) Uani 1 1 d .
H20 H 0.9644 0.1938 0.0882 0.051 Uiso 1 1 calc R
C21 C 1.0629(2) 0.22657(10) 0.00810(15) 0.0616(6) Uani 1 1 d .
H21A H 1.0346 0.2019 -0.0316 0.092 Uiso 1 1 calc R
H21B H 1.1378 0.2135 0.0321 0.092 Uiso 1 1 calc R
H21C H 1.0745 0.2620 -0.0131 0.092 Uiso 1 1 calc R
C22 C 1.0074(2) 0.26880(11) 0.12988(15) 0.0670(7) Uani 1 1 d .
H22A H 1.0204 0.3044 0.1096 0.101 Uiso 1 1 calc R
H22B H 1.0800 0.2562 0.1572 0.101 Uiso 1 1 calc R
H22C H 0.9444 0.2705 0.1637 0.101 Uiso 1 1 calc R
N1 N 0.66400(17) 0.23804(6) 0.13092(9) 0.0435(4) Uani 1 1 d .
H1 H 0.6247 0.2682 0.1274 0.052 Uiso 1 1 calc R
N2 N 0.78003(15) 0.14734(6) 0.13036(8) 0.0358(3) Uani 1 1 d .
N3 N 0.6481(3) 0.26720(11) 0.32020(12) 0.0900(8) Uani 1 1 d .
N4 N 0.8699(3) 0.12547(10) 0.32093(12) 0.0852(8) Uani 1 1 d .
O1 O 0.78401(13) 0.14392(5) -0.02271(7) 0.0388(3) Uani 1 1 d .
O2 O 0.56565(13) 0.15553(5) 0.03155(8) 0.0473(3) Uani 1 1 d .
O3 O 0.85350(11) 0.24550(5) 0.03074(7) 0.0336(3) Uani 1 1 d .
Ti1 Ti 0.69711(3) 0.194286(12) 0.033167(16) 0.03131(10) Uani 1 1 d .

loop_
_atom_site_aniso_label
_atom_site_aniso_U_11
_atom_site_aniso_U_22
_atom_site_aniso_U_33
_atom_site_aniso_U_23
_atom_site_aniso_U_13
_atom_site_aniso_U_12
C1 0.0776(18) 0.0575(13) 0.0374(11) 0.0007(9) 0.0137(11) 0.0051(12)
C2 0.0576(14) 0.0406(10) 0.0322(9) -0.0022(7) 0.0141(8) -0.0058(9)
C3 0.0615(14) 0.0390(10) 0.0284(8) 0.0012(7) 0.0076(8) -0.0031(9)
C4 0.0842(18) 0.0461(11) 0.0322(10) -0.0006(8) 0.0046(10) -0.0013(11)
C5 0.0492(13) 0.0363(9) 0.0341(9) 0.0059(7) 0.0034(8) -0.0010(8)
C6 0.0390(11) 0.0319(8) 0.0386(9) 0.0001(7) 0.0056(8) -0.0010(7)
C7 0.0469(13) 0.0352(9) 0.0472(11) 0.0052(8) 0.0066(9) 0.0014(8)
C8 0.0394(12) 0.0318(9) 0.0589(12) -0.0022(8) 0.0071(9) 0.0005(8)
C9 0.0457(13) 0.0389(10) 0.0508(11) -0.0123(8) 0.0077(9) 0.0002(8)
C10 0.0447(12) 0.0383(9) 0.0394(10) -0.0048(8) 0.0053(8) 0.0021(8)
C11 0.0350(11) 0.0319(8) 0.0379(9) -0.0008(7) 0.0058(8) -0.0008(7)
C12 0.0915(19) 0.0538(13) 0.0335(10) -0.0068(9) 0.0040(11) 0.0180(13)
C13 0.200(4) 0.0735(19) 0.0439(14) -0.0184(13) 0.0037(19) 0.026(2)
C14 0.121(3) 0.160(4) 0.0501(16) -0.0111(19) -0.0165(17) 0.070(3)
C15 0.157(3) 0.0742(19) 0.0561(16) 0.0141(14) 0.0389(19) 0.002(2)
C16 0.0660(16) 0.0341(10) 0.0746(15) -0.0026(10) 0.0082(12) 0.0062(10)
C17 0.0523(17) 0.0504(13) 0.118(2) 0.0060(14) 0.0206(15) -0.0164(11)
C18 0.118(4) 0.086(3) 0.321(8) -0.093(4) 0.098(4) -0.066(3)
C19 0.160(5) 0.237(6) 0.145(4) 0.055(4) 0.051(3) -0.112(5)
C20 0.0393(12) 0.0386(10) 0.0488(11) 0.0089(8) -0.0018(9) 0.0015(8)
C21 0.0486(15) 0.0546(13) 0.0836(17) 0.0110(12) 0.0176(13) 0.0144(11)
C22 0.0558(16) 0.0773(17) 0.0636(15) -0.0084(13) -0.0212(12) 0.0037(13)
N1 0.0605(12) 0.0363(8) 0.0348(8) 0.0013(6) 0.0116(7) 0.0061(7)
N2 0.0475(10) 0.0323(7) 0.0283(7) 0.0018(6) 0.0071(6) -0.0037(6)
N3 0.130(2) 0.0985(19) 0.0451(12) -0.0172(12) 0.0260(13) 0.0219(17)
N4 0.136(2) 0.0713(15) 0.0449(11) 0.0091(10) -0.0142(13) 0.0068(15)
O1 0.0559(9) 0.0300(6) 0.0313(6) -0.0003(5) 0.0083(6) 0.0031(6)
O2 0.0457(9) 0.0368(7) 0.0596(9) 0.0055(6) 0.0068(7) -0.0108(6)
O3 0.0366(8) 0.0315(6) 0.0325(6) 0.0041(5) 0.0017(5) -0.0015(5)
Ti1 0.0404(2) 0.02667(15) 0.02737(15) 0.00162(11) 0.00567(12) -0.00297(13)

loop_
_atom_type_symbol
_atom_type_description
_atom_type_scat_dispersion_real
_atom_type_scat_dispersion_imag
_atom_type_scat_source
C C 0.0033 0.0016 'International Tables Vol C Tables 4.2.6.8 and 6.1.1.4'
H H 0.0000 0.0000 'International Tables Vol C Tables 4.2.6.8 and 6.1.1.4'
N N 0.0061 0.0033 'International Tables Vol C Tables 4.2.6.8 and 6.1.1.4'
O O 0.0106 0.0060 'International Tables Vol C Tables 4.2.6.8 and 6.1.1.4'
Ti Ti 0.2776 0.4457 'International Tables Vol C Tables 4.2.6.8 and 6.1.1.4'

loop_
_geom_angle_atom_site_label_1
_geom_angle_atom_site_label_2
_geom_angle_atom_site_label_3
_geom_angle
_geom_angle_site_symmetry_1
_geom_angle_site_symmetry_3
N3 C1 C2 177.6(3) . .
N1 C2 C3 119.18(17) . .
N1 C2 C1 120.49(19) . .
C3 C2 C1 120.30(18) . .
C2 C3 N2 112.97(16) . .
C2 C3 C4 125.61(18) . .
N2 C3 C4 121.36(18) . .
N4 C4 C3 176.0(3) . .
N2 C5 C6 125.85(17) . .
N2 C5 H5 117.1 . .
C6 C5 H5 117.1 . .
C7 C6 C11 120.07(17) . .
C7 C6 C5 116.53(17) . .
C11 C6 C5 123.39(16) . .
C8 C7 C6 121.23(18) . .
C8 C7 H7 119.4 . .
C6 C7 H7 119.4 . .
C7 C8 C9 117.61(17) . .
C7 C8 C16 121.63(19) . .
C9 C8 C16 120.76(19) . .
C8 C9 C10 124.40(18) . .
C8 C9 H9 117.8 . .
C10 C9 H9 117.8 . .
C9 C10 C11 117.16(18) . .
C9 C10 C12 120.64(17) . .
C11 C10 C12 122.18(17) . .
O1 C11 C10 122.04(16) . .
O1 C11 C6 118.40(15) . .
C10 C11 C6 119.51(16) . .
C14 C12 C13 108.9(3) . .
C14 C12 C10 111.3(2) . .
C13 C12 C10 112.4(2) . .
C14 C12 C15 109.2(3) . .
C13 C12 C15 106.6(2) . .
C10 C12 C15 108.2(2) . .
C12 C13 H13A 109.5 . .
C12 C13 H13B 109.5 . .
H13A C13 H13B 109.5 . .
C12 C13 H13C 109.5 . .
H13A C13 H13C 109.5 . .
H13B C13 H13C 109.5 . .
C12 C14 H14A 109.5 . .
C12 C14 H14B 109.5 . .
H14A C14 H14B 109.5 . .
C12 C14 H14C 109.5 . .
H14A C14 H14C 109.5 . .
H14B C14 H14C 109.5 . .
C12 C15 H15A 109.5 . .
C12 C15 H15B 109.5 . .
H15A C15 H15B 109.5 . .
C12 C15 H15C 109.5 . .
H15A C15 H15C 109.5 . .
H15B C15 H15C 109.5 . .
C8 C16 H16A 109.5 . .
C8 C16 H16B 109.5 . .
H16A C16 H16B 109.5 . .
C8 C16 H16C 109.5 . .
H16A C16 H16C 109.5 . .
H16B C16 H16C 109.5 . .
O2 C17 C18 109.4(3) . .
O2 C17 C19 109.0(3) . .
C18 C17 C19 114.9(4) . .
O2 C17 H17 107.8 . .
C18 C17 H17 107.8 . .
C19 C17 H17 107.8 . .
C17 C18 H18A 109.5 . .
C17 C18 H18B 109.5 . .
H18A C18 H18B 109.5 . .
C17 C18 H18C 109.5 . .
H18A C18 H18C 109.5 . .
H18B C18 H18C 109.5 . .
C17 C19 H19A 109.5 . .
C17 C19 H19B 109.5 . .
H19A C19 H19B 109.5 . .
C17 C19 H19C 109.5 . .
H19A C19 H19C 109.5 . .
H19B C19 H19C 109.5 . .
O3 C20 C22 109.34(17) . .
O3 C20 C21 111.29(17) . .
C22 C20 C21 113.3(2) . .
O3 C20 H20 107.6 . .
C22 C20 H20 107.6 . .
C21 C20 H20 107.6 . .
C20 C21 H21A 109.5 . .
C20 C21 H21B 109.5 . .
H21A C21 H21B 109.5 . .
C20 C21 H21C 109.5 . .
H21A C21 H21C 109.5 . .
H21B C21 H21C 109.5 . .
C20 C22 H22A 109.5 . .
C20 C22 H22B 109.5 . .
H22A C22 H22B 109.5 . .
C20 C22 H22C 109.5 . .
H22A C22 H22C 109.5 . .
H22B C22 H22C 109.5 . .
C2 N1 Ti1 119.10(13) . .
C2 N1 H1 120.4 . .
Ti1 N1 H1 120.4 . .
C5 N2 C3 120.52(16) . .
C5 N2 Ti1 124.04(12) . .
C3 N2 Ti1 114.96(12) . .
C11 O1 Ti1 132.61(11) . .
C17 O2 Ti1 167.87(17) . .
C20 O3 Ti1 131.42(11) . 7_655
C20 O3 Ti1 123.11(10) . .
Ti1 O3 Ti1 105.16(6) 7_655 .
O2 Ti1 O1 95.91(7) . .
O2 Ti1 O3 101.76(6) . 7_655
O1 Ti1 O3 109.51(5) . 7_655
O2 Ti1 N1 94.95(7) . .
O1 Ti1 N1 153.70(7) . .
O3 Ti1 N1 91.55(6) 7_655 .
O2 Ti1 O3 176.59(6) . .
O1 Ti1 O3 85.32(5) . .
O3 Ti1 O3 74.84(6) 7_655 .
N1 Ti1 O3 85.24(6) . .
O2 Ti1 N2 91.50(6) . .
O1 Ti1 N2 82.26(5) . .
O3 Ti1 N2 160.97(6) 7_655 .
N1 Ti1 N2 73.57(6) . .
O3 Ti1 N2 91.81(5) . .
O2 Ti1 Ti1 141.75(5) . 7_655
O1 Ti1 Ti1 98.24(4) . 7_655
O3 Ti1 Ti1 40.00(4) 7_655 7_655
N1 Ti1 Ti1 87.75(5) . 7_655
O3 Ti1 Ti1 34.84(3) . 7_655
N2 Ti1 Ti1 125.50(4) . 7_655

loop_
_geom_bond_atom_site_label_1
_geom_bond_atom_site_label_2
_geom_bond_distance
_geom_bond_site_symmetry_2
C1 N3 1.131(3) .
C1 C2 1.453(3) .
C2 N1 1.325(3) .
C2 C3 1.372(3) .
C3 N2 1.409(2) .
C3 C4 1.412(3) .
C4 N4 1.142(3) .
C5 N2 1.298(2) .
C5 C6 1.431(3) .
C5 H5 0.9300 .
C6 C7 1.408(2) .
C6 C11 1.414(2) .
C7 C8 1.369(3) .
C7 H7 0.9300 .
C8 C9 1.393(3) .
C8 C16 1.510(3) .
C9 C10 1.393(3) .
C9 H9 0.9300 .
C10 C11 1.413(2) .
C10 C12 1.538(3) .
C11 O1 1.344(2) .
C12 C14 1.513(4) .
C12 C13 1.533(3) .
C12 C15 1.539(4) .
C13 H13A 0.9600 .
C13 H13B 0.9600 .
C13 H13C 0.9600 .
C14 H14A 0.9600 .
C14 H14B 0.9600 .
C14 H14C 0.9600 .
C15 H15A 0.9600 .
C15 H15B 0.9600 .
C15 H15C 0.9600 .
C16 H16A 0.9600 .
C16 H16B 0.9600 .
C16 H16C 0.9600 .
C17 O2 1.420(3) .
C17 C18 1.450(4) .
C17 C19 1.477(5) .
C17 H17 0.9800 .
C18 H18A 0.9600 .
C18 H18B 0.9600 .
C18 H18C 0.9600 .
C19 H19A 0.9600 .
C19 H19B 0.9600 .
C19 H19C 0.9600 .
C20 O3 1.461(2) .
C20 C22 1.500(3) .
C20 C21 1.505(3) .
C20 H20 0.9800 .
C21 H21A 0.9600 .
C21 H21B 0.9600 .
C21 H21C 0.9600 .
C22 H22A 0.9600 .
C22 H22B 0.9600 .
C22 H22C 0.9600 .
N1 Ti1 2.0912(16) .
N1 H1 0.8600 .
N2 Ti1 2.2047(15) .
O1 Ti1 1.8972(13) .
O2 Ti1 1.7466(14) .
O3 Ti1 1.9145(12) 7_655
O3 Ti1 2.1538(13) .
Ti1 O3 1.9145(12) 7_655
Ti1 Ti1 3.2343(6) 7_655

loop_
_geom_torsion_atom_site_label_1
_geom_torsion_atom_site_label_2
_geom_torsion_atom_site_label_3
_geom_torsion_atom_site_label_4
_geom_torsion
_geom_torsion_site_symmetry_1
_geom_torsion_site_symmetry_4
N3 C1 C2 N1 33(7) . .
N3 C1 C2 C3 -145(7) . .
N1 C2 C3 N2 -5.2(3) . .
C1 C2 C3 N2 172.9(2) . .
N1 C2 C3 C4 177.6(2) . .
C1 C2 C3 C4 -4.4(4) . .
C2 C3 C4 N4 -176(100) . .
N2 C3 C4 N4 7(4) . .
N2 C5 C6 C7 -166.7(2) . .
N2 C5 C6 C11 12.0(3) . .
C11 C6 C7 C8 -1.9(3) . .
C5 C6 C7 C8 176.8(2) . .
C6 C7 C8 C9 1.9(3) . .
C6 C7 C8 C16 -178.5(2) . .
C7 C8 C9 C10 -0.6(3) . .
C16 C8 C9 C10 179.8(2) . .
C8 C9 C10 C11 -0.7(3) . .
C8 C9 C10 C12 177.8(2) . .
C9 C10 C11 O1 178.10(18) . .
C12 C10 C11 O1 -0.4(3) . .
C9 C10 C11 C6 0.7(3) . .
C12 C10 C11 C6 -177.8(2) . .
C7 C6 C11 O1 -176.95(18) . .
C5 C6 C11 O1 4.4(3) . .
C7 C6 C11 C10 0.5(3) . .
C5 C6 C11 C10 -178.10(19) . .
C9 C10 C12 C14 125.1(3) . .
C11 C10 C12 C14 -56.5(3) . .
C9 C10 C12 C13 2.6(4) . .
C11 C10 C12 C13 -179.0(3) . .
C9 C10 C12 C15 -114.9(2) . .
C11 C10 C12 C15 63.6(3) . .
C3 C2 N1 Ti1 3.0(3) . .
C1 C2 N1 Ti1 -175.05(17) . .
C6 C5 N2 C3 173.76(19) . .
C6 C5 N2 Ti1 2.1(3) . .
C2 C3 N2 C5 -167.49(19) . .
C4 C3 N2 C5 9.9(3) . .
C2 C3 N2 Ti1 4.9(2) . .
C4 C3 N2 Ti1 -177.74(17) . .
C10 C11 O1 Ti1 140.72(16) . .
C6 C11 O1 Ti1 -41.9(3) . .
C18 C17 O2 Ti1 -112.4(8) . .
C19 C17 O2 Ti1 14.1(9) . .
C22 C20 O3 Ti1 72.2(2) . 7_655
C21 C20 O3 Ti1 -53.8(2) . 7_655
C22 C20 O3 Ti1 -115.21(17) . .
C21 C20 O3 Ti1 118.86(16) . .
C17 O2 Ti1 O1 102.2(7) . .
C17 O2 Ti1 O3 -146.4(7) . 7_655
C17 O2 Ti1 N1 -53.8(7) . .
C17 O2 Ti1 O3 -146.7(10) . .
C17 O2 Ti1 N2 19.9(7) . .
C17 O2 Ti1 Ti1 -146.4(7) . 7_655
C11 O1 Ti1 O2 -47.84(17) . .
C11 O1 Ti1 O3 -152.55(16) . 7_655
C11 O1 Ti1 N1 66.1(2) . .
C11 O1 Ti1 O3 135.35(17) . .
C11 O1 Ti1 N2 42.87(16) . .
C11 O1 Ti1 Ti1 167.79(16) . 7_655
C2 N1 Ti1 O2 89.99(17) . .
C2 N1 Ti1 O1 -24.1(3) . .
C2 N1 Ti1 O3 -168.07(16) . 7_655
C2 N1 Ti1 O3 -93.42(16) . .
C2 N1 Ti1 N2 -0.12(15) . .
C2 N1 Ti1 Ti1 -128.24(16) . 7_655
C20 O3 Ti1 O2 -173.9(10) . .
Ti1 O3 Ti1 O2 0.4(11) 7_655 .
C20 O3 Ti1 O1 -62.61(13) . .
Ti1 O3 Ti1 O1 111.67(6) 7_655 .
C20 O3 Ti1 O3 -174.28(16) . 7_655
Ti1 O3 Ti1 O3 0.0 7_655 7_655
C20 O3 Ti1 N1 92.81(13) . .
Ti1 O3 Ti1 N1 -92.90(7) 7_655 .
C20 O3 Ti1 N2 19.47(13) . .
Ti1 O3 Ti1 N2 -166.25(6) 7_655 .
C20 O3 Ti1 Ti1 -174.28(16) . 7_655
C5 N2 Ti1 O2 74.74(17) . .
C3 N2 Ti1 O2 -97.36(14) . .
C5 N2 Ti1 O1 -21.02(16) . .
C3 N2 Ti1 O1 166.88(14) . .
C5 N2 Ti1 O3 -150.77(18) . 7_655
C3 N2 Ti1 O3 37.1(3) . 7_655
C5 N2 Ti1 N1 169.46(18) . .
C3 N2 Ti1 N1 -2.64(13) . .
C5 N2 Ti1 O3 -106.05(16) . .
C3 N2 Ti1 O3 81.85(14) . .
C5 N2 Ti1 Ti1 -115.65(15) . 7_655
C3 N2 Ti1 Ti1 72.25(14) . 7_655
